data_7227346
loop_
_publ_author_name
'Parra, Nicole'
'Belmar, Julio B.'
'Jim\'enez, Claudio A.'
'Pas\'an, Jorge'
'Ruiz-P\'erez, Catalina'

_publ_section_title
;
 Crystal structure analysis of supramolecular arrangements in
 bis(1-isoquinolinecarboxamide)alkanes and their Ag(i) complexes
;
_journal_issue 7
_journal_name_full CrystEngComm
_journal_page_first 1076
_journal_paper_doi 10.1039/C6CE02393B
_journal_volume 19
_journal_year 2017
_chemical_formula_sum 'C24 H22 N4 O2'
_chemical_formula_weight 398.46
_chemical_melting_point 428
_chemical_name_systematic N,N'-bis(isoquinolinecarboxamide)-1,4-buthane
_space_group_crystal_system monoclinic
_space_group_IT_number 14
_space_group_name_Hall '-P 2ybc'
_space_group_name_H-M_alt 'P 1 21/c 1'
_symmetry_space_group_name_Hall '-P 2ybc'
_symmetry_space_group_name_H-M 'P 1 21/c 1'
_atom_sites_solution_hydrogens geom
_audit_creation_method SHELXL-2013
_audit_update_record
;
2016-09-23 deposited with the CCDC.
2017-01-04 downloaded from the CCDC.
;
_cell_angle_alpha 90
_cell_angle_beta 102.960(2)
_cell_angle_gamma 90
_cell_formula_units_Z 2
_cell_length_a 8.23260(10)
_cell_length_b 12.4302(2)
_cell_length_c 9.8859(2)
_cell_measurement_reflns_used 3557
_cell_measurement_temperature 293(2)
_cell_measurement_theta_max 73.0150
_cell_measurement_theta_min 3.5090
_cell_volume 985.88(3)
_computing_cell_refinement
;
CrysAlisPro, Agilent Technologies,
Version 1.171.37.35 (release 13-08-2014 CrysAlis171 .NET)
(compiled Aug 13 2014,18:06:01)
;
_computing_data_collection
;
CrysAlisPro, Agilent Technologies,
Version 1.171.37.35 (release 13-08-2014 CrysAlis171 .NET)
(compiled Aug 13 2014,18:06:01)
;
_computing_data_reduction
;
CrysAlisPro, Agilent Technologies,
Version 1.171.37.35 (release 13-08-2014 CrysAlis171 .NET)
(compiled Aug 13 2014,18:06:01)
;
_computing_structure_refinement 'SHELXL-2013 (Sheldrick, 2013)'
_computing_structure_solution 'SHELXS-2013 (Sheldrick, 2013)'
_diffrn_ambient_temperature 293(2)
_diffrn_detector_area_resol_mean 10.5953
_diffrn_measured_fraction_theta_full 1.000
_diffrn_measured_fraction_theta_max 0.972
_diffrn_measurement_device 'four-circle diffractometer'
_diffrn_measurement_device_type 'SuperNova, Dual, Cu at zero, Atlas'
_diffrn_measurement_method '\w scans'
_diffrn_radiation_type CuK\a
_diffrn_radiation_wavelength 1.54184
_diffrn_reflns_av_R_equivalents 0.0146
_diffrn_reflns_av_unetI/netI 0.0126
_diffrn_reflns_Laue_measured_fraction_full 1.000
_diffrn_reflns_Laue_measured_fraction_max 0.972
_diffrn_reflns_limit_h_max 10
_diffrn_reflns_limit_h_min -9
_diffrn_reflns_limit_k_max 15
_diffrn_reflns_limit_k_min -12
_diffrn_reflns_limit_l_max 11
_diffrn_reflns_limit_l_min -12
_diffrn_reflns_number 5665
_diffrn_reflns_point_group_measured_fraction_full 1.000
_diffrn_reflns_point_group_measured_fraction_max 0.972
_diffrn_reflns_theta_full 67.684
_diffrn_reflns_theta_max 73.113
_diffrn_reflns_theta_min 5.514
_diffrn_source 'sealed X-ray tube'
_diffrn_source_type 'SuperNova (Cu) X-ray Source'
_exptl_absorpt_coefficient_mu 0.704
_exptl_absorpt_correction_T_max 1.086
_exptl_absorpt_correction_T_min 0.861
_exptl_absorpt_correction_type gaussian
_exptl_absorpt_process_details
;
CrysAlisPro, Agilent Technologies,
Version 1.171.36.28 (release 01-02-2013 CrysAlis171 .NET)
(compiled Feb  1 2013,16:14:44)
Numerical absorption correction based on gaussian integration over
            a multifaceted crystal model
;
_exptl_crystal_colour white
_exptl_crystal_density_diffrn 1.342
_exptl_crystal_description needle
_exptl_crystal_F_000 420
_exptl_crystal_recrystallization_method 'Re-crystallisation from solvent: ethanol'
_exptl_crystal_size_max 0.4869
_exptl_crystal_size_mid 0.1933
_exptl_crystal_size_min 0.1192
_refine_diff_density_max 0.202
_refine_diff_density_min -0.157
_refine_diff_density_rms 0.034
_refine_ls_extinction_coef 0.0086(11)
_refine_ls_extinction_expression Fc^*^=kFc[1+0.001xFc^2^\l^3^/sin(2\q)]^-1/4^
_refine_ls_extinction_method SHELXL
_refine_ls_goodness_of_fit_ref 1.085
_refine_ls_hydrogen_treatment constr
_refine_ls_matrix_type full
_refine_ls_number_parameters 137
_refine_ls_number_reflns 1925
_refine_ls_number_restraints 0
_refine_ls_restrained_S_all 1.085
_refine_ls_R_factor_all 0.0366
_refine_ls_R_factor_gt 0.0348
_refine_ls_shift/su_max 0.001
_refine_ls_shift/su_mean 0.000
_refine_ls_structure_factor_coef Fsqd
_refine_ls_weighting_details 'w=1/[\s^2^(Fo^2^)+(0.0576P)^2^+0.0976P] where P=(Fo^2^+2Fc^2^)/3'
_refine_ls_weighting_scheme calc
_refine_ls_wR_factor_gt 0.0992
_refine_ls_wR_factor_ref 0.1012
_reflns_Friedel_coverage 0.000
_reflns_number_gt 1802
_reflns_number_total 1925
_reflns_threshold_expression 'I > 2\s(I)'
_cod_data_source_file c6ce02393b2.cif
_cod_data_source_block compound_I4
_cod_depositor_comments 'Adding full bibliography for 7227343--7227351.cif.'
_cod_database_code 7227346
_shelx_space_group_comment
;
The symmetry employed for this shelxl refinement is uniquely defined
by the following loop, which should always be used as a source of
symmetry information in preference to the above space-group names.
They are only intended as comments.
;
_shelxl_version_number 2013-4

loop_
_space_group_symop_operation_xyz
'x, y, z'
'-x, y+1/2, -z+1/2'
'-x, -y, -z'
'x, -y-1/2, z-1/2'

loop_
_atom_site_label
_atom_site_type_symbol
_atom_site_fract_x
_atom_site_fract_y
_atom_site_fract_z
_atom_site_U_iso_or_equiv
_atom_site_adp_type
_atom_site_occupancy
_atom_site_site_symmetry_order
_atom_site_calc_flag
_atom_site_refinement_flags_posn
_atom_site_refinement_flags_adp
O1 O 0.91803(12) 0.69873(7) 0.08401(7) 0.0561(3) Uani 1 1 d . .
N1 N 0.90548(12) 0.77127(7) -0.12636(8) 0.0440(2) Uani 1 1 d . .
H1 H 0.8609 0.7682 -0.2137 0.053 Uiso 1 1 calc R U
N2 N 0.67805(12) 0.63080(8) -0.24501(9) 0.0474(3) Uani 1 1 d . .
C1 C 0.86695(13) 0.69615(8) -0.04259(10) 0.0397(2) Uani 1 1 d . .
C2 C 0.75378(12) 0.60755(8) -0.11627(10) 0.0391(2) Uani 1 1 d . .
C3 C 0.72862(12) 0.50874(8) -0.04944(11) 0.0404(3) Uani 1 1 d . .
C4 C 0.81372(15) 0.47804(9) 0.08582(11) 0.0494(3) Uani 1 1 d . .
H4 H 0.8957 0.5226 0.1370 0.059 Uiso 1 1 calc R U
C8 C 0.60846(13) 0.43670(8) -0.12704(12) 0.0463(3) Uani 1 1 d . .
C10 C 0.56808(15) 0.55901(10) -0.31752(12) 0.0550(3) Uani 1 1 d . .
H10 H 0.5167 0.5752 -0.4090 0.066 Uiso 1 1 calc R U
C9 C 0.52930(14) 0.46482(9) -0.26330(13) 0.0539(3) Uani 1 1 d . .
H9 H 0.4506 0.4191 -0.3162 0.065 Uiso 1 1 calc R U
C7 C 0.57098(16) 0.34013(10) -0.06402(15) 0.0589(3) Uani 1 1 d . .
H7 H 0.4903 0.2937 -0.1130 0.071 Uiso 1 1 calc R U
C5 C 0.77579(18) 0.38303(10) 0.14143(14) 0.0598(3) Uani 1 1 d . .
H5 H 0.8331 0.3633 0.2300 0.072 Uiso 1 1 calc R U
C6 C 0.65192(19) 0.31517(10) 0.06687(16) 0.0633(4) Uani 1 1 d . .
H6 H 0.6250 0.2522 0.1078 0.076 Uiso 1 1 calc R U
C11 C 1.02039(13) 0.85809(8) -0.07460(11) 0.0431(3) Uani 1 1 d . .
H11A H 1.0729 0.8814 -0.1482 0.052 Uiso 1 1 calc R U
H11B H 1.1073 0.8310 0.0008 0.052 Uiso 1 1 calc R U
C12 C 0.93858(12) 0.95420(8) -0.02316(11) 0.0427(3) Uani 1 1 d . .
H12A H 0.8915 0.9322 0.0541 0.051 Uiso 1 1 calc R U
H12B H 0.8481 0.9796 -0.0968 0.051 Uiso 1 1 calc R U

loop_
_atom_site_aniso_label
_atom_site_aniso_U_11
_atom_site_aniso_U_22
_atom_site_aniso_U_33
_atom_site_aniso_U_23
_atom_site_aniso_U_13
_atom_site_aniso_U_12
O1 0.0852(6) 0.0502(5) 0.0319(4) -0.0044(3) 0.0110(4) -0.0133(4)
N1 0.0618(5) 0.0358(5) 0.0322(4) -0.0024(3) 0.0055(4) -0.0076(4)
N2 0.0571(5) 0.0436(5) 0.0394(5) -0.0031(4) 0.0067(4) -0.0034(4)
C1 0.0525(6) 0.0344(5) 0.0329(5) -0.0036(4) 0.0113(4) 0.0003(4)
C2 0.0461(5) 0.0352(5) 0.0375(5) -0.0041(4) 0.0126(4) 0.0006(4)
C3 0.0449(5) 0.0338(5) 0.0456(5) -0.0033(4) 0.0168(4) 0.0032(4)
C4 0.0634(7) 0.0399(6) 0.0463(6) 0.0002(4) 0.0152(5) 0.0031(5)
C8 0.0439(5) 0.0355(5) 0.0621(7) -0.0068(4) 0.0174(5) 0.0018(4)
C10 0.0602(7) 0.0524(7) 0.0462(6) -0.0076(5) -0.0012(5) -0.0022(5)
C9 0.0472(6) 0.0448(6) 0.0658(7) -0.0146(5) 0.0042(5) -0.0035(5)
C7 0.0565(7) 0.0353(6) 0.0892(9) -0.0048(5) 0.0257(6) -0.0032(5)
C5 0.0837(9) 0.0442(7) 0.0566(7) 0.0086(5) 0.0262(6) 0.0111(6)
C6 0.0784(8) 0.0354(6) 0.0857(9) 0.0080(6) 0.0387(7) 0.0041(5)
C11 0.0496(6) 0.0366(5) 0.0419(5) -0.0016(4) 0.0076(4) -0.0046(4)
C12 0.0438(5) 0.0356(6) 0.0469(5) -0.0017(4) 0.0063(4) -0.0043(4)

loop_
_atom_type_symbol
_atom_type_description
_atom_type_scat_dispersion_real
_atom_type_scat_dispersion_imag
_atom_type_scat_source
C C 0.0181 0.0091 'International Tables Vol C Tables 4.2.6.8 and 6.1.1.4'
H H 0.0000 0.0000 'International Tables Vol C Tables 4.2.6.8 and 6.1.1.4'
N N 0.0311 0.0180 'International Tables Vol C Tables 4.2.6.8 and 6.1.1.4'
O O 0.0492 0.0322 'International Tables Vol C Tables 4.2.6.8 and 6.1.1.4'

loop_
_geom_angle_atom_site_label_1
_geom_angle_atom_site_label_2
_geom_angle_atom_site_label_3
_geom_angle
_geom_angle_site_symmetry_1
_geom_angle_site_symmetry_3
C1 N1 C11 121.96(8) . .
C1 N1 H1 119.0 . .
C11 N1 H1 119.0 . .
C2 N2 C10 118.79(10) . .
O1 C1 N1 122.70(9) . .
O1 C1 C2 122.73(9) . .
N1 C1 C2 114.58(8) . .
N2 C2 C3 123.22(9) . .
N2 C2 C1 114.25(9) . .
C3 C2 C1 122.51(9) . .
C4 C3 C8 118.43(10) . .
C4 C3 C2 125.10(10) . .
C8 C3 C2 116.47(10) . .
C5 C4 C3 120.21(11) . .
C5 C4 H4 119.9 . .
C3 C4 H4 119.9 . .
C9 C8 C7 122.20(11) . .
C9 C8 C3 118.53(10) . .
C7 C8 C3 119.27(11) . .
C9 C10 N2 123.23(11) . .
C9 C10 H10 118.4 . .
N2 C10 H10 118.4 . .
C10 C9 C8 119.68(10) . .
C10 C9 H9 120.2 . .
C8 C9 H9 120.2 . .
C6 C7 C8 120.38(12) . .
C6 C7 H7 119.8 . .
C8 C7 H7 119.8 . .
C4 C5 C6 120.92(12) . .
C4 C5 H5 119.5 . .
C6 C5 H5 119.5 . .
C7 C6 C5 120.69(11) . .
C7 C6 H6 119.7 . .
C5 C6 H6 119.7 . .
N1 C11 C12 113.66(8) . .
N1 C11 H11A 108.8 . .
C12 C11 H11A 108.8 . .
N1 C11 H11B 108.8 . .
C12 C11 H11B 108.8 . .
H11A C11 H11B 107.7 . .
C11 C12 C12 112.04(10) . 3_775
C11 C12 H12A 109.2 . .
C12 C12 H12A 109.2 3_775 .
C11 C12 H12B 109.2 . .
C12 C12 H12B 109.2 3_775 .
H12A C12 H12B 107.9 . .

loop_
_geom_bond_atom_site_label_1
_geom_bond_atom_site_label_2
_geom_bond_distance
_geom_bond_site_symmetry_2
O1 C1 1.2281(12) .
N1 C1 1.3326(13) .
N1 C11 1.4507(13) .
N1 H1 0.8600 .
N2 C2 1.3175(13) .
N2 C10 1.3560(15) .
C1 C2 1.5189(14) .
C2 C3 1.4316(14) .
C3 C4 1.4157(15) .
C3 C8 1.4242(15) .
C4 C5 1.3680(16) .
C4 H4 0.9300 .
C8 C9 1.4028(17) .
C8 C7 1.4180(16) .
C10 C9 1.3552(18) .
C10 H10 0.9300 .
C9 H9 0.9300 .
C7 C6 1.352(2) .
C7 H7 0.9300 .
C5 C6 1.399(2) .
C5 H5 0.9300 .
C6 H6 0.9300 .
C11 C12 1.5142(14) .
C11 H11A 0.9700 .
C11 H11B 0.9700 .
C12 C12 1.5236(19) 3_775
C12 H12A 0.9700 .
C12 H12B 0.9700 .

loop_
_geom_torsion_atom_site_label_1
_geom_torsion_atom_site_label_2
_geom_torsion_atom_site_label_3
_geom_torsion_atom_site_label_4
_geom_torsion
_geom_torsion_site_symmetry_4
C11 N1 C1 O1 4.31(16) .
C11 N1 C1 C2 -176.11(9) .
C10 N2 C2 C3 1.41(16) .
C10 N2 C2 C1 -176.87(9) .
O1 C1 C2 N2 163.73(10) .
N1 C1 C2 N2 -15.86(13) .
O1 C1 C2 C3 -14.57(15) .
N1 C1 C2 C3 165.85(9) .
N2 C2 C3 C4 176.48(10) .
C1 C2 C3 C4 -5.38(15) .
N2 C2 C3 C8 -3.30(15) .
C1 C2 C3 C8 174.84(8) .
C8 C3 C4 C5 -2.41(16) .
C2 C3 C4 C5 177.81(10) .
C4 C3 C8 C9 -177.24(9) .
C2 C3 C8 C9 2.56(14) .
C4 C3 C8 C7 3.65(15) .
C2 C3 C8 C7 -176.55(9) .
C2 N2 C10 C9 1.30(18) .
N2 C10 C9 C8 -1.91(19) .
C7 C8 C9 C10 178.92(11) .
C3 C8 C9 C10 -0.16(16) .
C9 C8 C7 C6 178.99(11) .
C3 C8 C7 C6 -1.93(17) .
C3 C4 C5 C6 -0.59(18) .
C8 C7 C6 C5 -1.11(19) .
C4 C5 C6 C7 2.43(19) .
C1 N1 C11 C12 -86.00(12) .
N1 C11 C12 C12 -176.99(10) 3_775
